data_7120137
loop_
_publ_author_name
'Lerayer, Emmanuel'
'Renaut, Patrice'
'Roger, Julien'
'Pirio, Nadine'
'Cattey, H\'el\`ene'
'Devillers, Charles H.'
'Lucas, Dominique'
'Hierso, Jean-Cyrille'

_publ_section_title
;
 A general diastereoselective synthesis of highly functionalized
 ferrocenyl ambiphiles enabled on a large scale by electrochemical
 purification
;
_journal_name_full 'Chem. Commun.'
_journal_paper_doi 10.1039/C7CC02469J
_journal_year 2017
_chemical_formula_moiety 'C48 H56 B Fe P'
_chemical_formula_sum 'C48 H56 B Fe P'
_chemical_formula_weight 730.55
_space_group_crystal_system monoclinic
_space_group_IT_number 14
_space_group_name_Hall '-P 2yn'
_space_group_name_H-M_alt 'P 1 21/n 1'
_symmetry_space_group_name_Hall '-P 2yn'
_symmetry_space_group_name_H-M 'P 1 21/n 1'
_atom_sites_solution_hydrogens geom
_audit_creation_date 2017-02-14
_audit_creation_method
;
Olex2 1.2
(compiled 2017.01.04 svn.r3372 for OlexSys, GUI svn.r5292)
;
_audit_update_record
;
2017-02-15 deposited with the CCDC.
2017-05-18 downloaded from the CCDC.
;
_cell_angle_alpha 90
_cell_angle_beta 96.2330(10)
_cell_angle_gamma 90
_cell_formula_units_Z 4
_cell_length_a 11.3168(2)
_cell_length_b 11.4790(3)
_cell_length_c 31.3215(6)
_cell_measurement_reflns_used 53378
_cell_measurement_temperature 115
_cell_measurement_theta_max 27.485
_cell_measurement_theta_min 0.998
_cell_volume 4044.78(15)
_computing_cell_refinement 'DENZO-SMN (Otwinowski & Minor, 1997)'
_computing_data_collection 'KappaCCD Server Software (Nonius,1998)'
_computing_data_reduction 'DENZO-SMN (Otwinowski & Minor, 1997)'
_computing_molecular_graphics 'Olex2 (Dolomanov et al., 2009)'
_computing_publication_material 'Olex2 (Dolomanov et al., 2009)'
_computing_structure_refinement 'ShelXL (Sheldrick, 2015)'
_computing_structure_solution 'ShelXS (Sheldrick, 2008)'
_diffrn_ambient_temperature 115
_diffrn_detector 'CCD Plate'
_diffrn_detector_area_resol_mean '512 x 512'
_diffrn_detector_type APEX2
_diffrn_measured_fraction_theta_full 0.998
_diffrn_measured_fraction_theta_max 0.996
_diffrn_measurement_device '\k-geometry diffractometer'
_diffrn_measurement_device_type 'Nonius Kappa Apex II'
_diffrn_measurement_method '\f and \w scans''
_diffrn_radiation_collimation '0.6 mm'
_diffrn_radiation_monochromator graphite
_diffrn_radiation_probe x-ray
_diffrn_radiation_type MoK\a
_diffrn_radiation_wavelength 0.71073
_diffrn_radiation_xray_symbol K-L~3~
_diffrn_reflns_av_R_equivalents 0.0757
_diffrn_reflns_av_unetI/netI 0.0478
_diffrn_reflns_Laue_measured_fraction_full 0.998
_diffrn_reflns_Laue_measured_fraction_max 0.996
_diffrn_reflns_limit_h_max 14
_diffrn_reflns_limit_h_min -14
_diffrn_reflns_limit_k_max 14
_diffrn_reflns_limit_k_min -14
_diffrn_reflns_limit_l_max 40
_diffrn_reflns_limit_l_min -40
_diffrn_reflns_number 53799
_diffrn_reflns_point_group_measured_fraction_full 0.998
_diffrn_reflns_point_group_measured_fraction_max 0.996
_diffrn_reflns_theta_full 25.242
_diffrn_reflns_theta_max 27.435
_diffrn_reflns_theta_min 2.521
_diffrn_source 'X-ray tube'
_diffrn_source_target Mo
_diffrn_source_type 'Siemens KFF Mo 2K-180'
_exptl_absorpt_coefficient_mu 0.444
_exptl_absorpt_correction_T_max 0.9974
_exptl_absorpt_correction_T_min 0.9012
_exptl_absorpt_correction_type multi-scan
_exptl_absorpt_process_details 'SADABS-2014/5 (Bruker, 2014/5) was used for absorption correction'
_exptl_crystal_density_diffrn 1.200
_exptl_crystal_description prism
_exptl_crystal_F_000 1560
_exptl_crystal_size_max 0.17
_exptl_crystal_size_mid 0.17
_exptl_crystal_size_min 0.04
_refine_diff_density_max 1.401
_refine_diff_density_min -0.494
_refine_diff_density_rms 0.074
_refine_ls_extinction_method none
_refine_ls_goodness_of_fit_ref 1.107
_refine_ls_hydrogen_treatment constr
_refine_ls_matrix_type full
_refine_ls_number_parameters 466
_refine_ls_number_reflns 9189
_refine_ls_number_restraints 0
_refine_ls_restrained_S_all 1.107
_refine_ls_R_factor_all 0.0854
_refine_ls_R_factor_gt 0.0599
_refine_ls_shift/su_max 0.001
_refine_ls_shift/su_mean 0.000
_refine_ls_structure_factor_coef Fsqd
_refine_ls_weighting_details 'w=1/[\s^2^(Fo^2^)+(0.0259P)^2^+7.0068P] where P=(Fo^2^+2Fc^2^)/3'
_refine_ls_weighting_scheme calc
_refine_ls_wR_factor_gt 0.1140
_refine_ls_wR_factor_ref 0.1251
_reflns_Friedel_coverage 0.000
_reflns_number_gt 7160
_reflns_number_total 9189
_reflns_threshold_expression 'I > 2\s(I)'
_cod_data_source_file c7cc02469j2.cif
_cod_data_source_block 4a2
_cod_database_code 7120137
_shelx_shelxl_version_number 2016/6
_shelx_space_group_comment
;
The symmetry employed for this shelxl refinement is uniquely defined
by the following loop, which should always be used as a source of
symmetry information in preference to the above space-group names.
They are only intended as comments.
;
_olex2_refinement_description
;
1. Fixed Uiso
 At 1.2 times of:
  All C(H) groups
 At 1.5 times of:
  All C(H,H,H) groups
2.a Me refined with riding coordinates:
 C48(H48A,H48B,H48C), C46(H46A,H46B,H46C), C47(H47A,H47B,H47C), C26(H26A,H26B,
 H26C), C25(H25A,H25B,H25C), C24(H24A,H24B,H24C)
2.b Aromatic/amide H refined with riding coordinates:
 C7(H7), C9(H9), C10(H10), C2(H2), C4(H4), C5(H5), C38(H38), C40(H40),
 C31(H31), C29(H29), C16(H16), C15(H15), C14(H14), C13(H13), C12(H12), C22(H22),
  C21(H21), C20(H20), C19(H19), C18(H18)
2.c Idealised Me refined as rotating group:
 C42(H42A,H42B,H42C), C43(H43A,H43B,H43C), C44(H44A,H44B,H44C), C35(H35A,H35B,
 H35C), C34(H34A,H34B,H34C), C33(H33A,H33B,H33C)
;
_olex2_diffrn_ambient_temperature_device 'Oxford Cryosystems'
_olex2_exptl_crystal_mounting_method 'The crystal was mounted on a mylar loop with oil'
_olex2_submission_special_instructions 'No special instructions were received'

loop_
_space_group_symop_operation_xyz
'x, y, z'
'-x+1/2, y+1/2, -z+1/2'
'-x, -y, -z'
'x-1/2, -y-1/2, z-1/2'

loop_
_atom_site_label
_atom_site_type_symbol
_atom_site_fract_x
_atom_site_fract_y
_atom_site_fract_z
_atom_site_U_iso_or_equiv
_atom_site_adp_type
_atom_site_occupancy
_atom_site_site_symmetry_order
_atom_site_calc_flag
_atom_site_refinement_flags_posn
C6 C 0.9866(2) 0.7352(2) 0.15294(8) 0.0193(5) Uani 1 1 d .
C7 C 1.0489(2) 0.8408(2) 0.14393(8) 0.0223(5) Uani 1 1 d .
H7 H 1.132856 0.848125 0.145172 0.027 Uiso 1 1 calc R
C8 C 0.9660(3) 0.9323(2) 0.13289(8) 0.0241(6) Uani 1 1 d .
C9 C 0.8505(2) 0.8824(2) 0.13239(9) 0.0251(6) Uani 1 1 d .
H9 H 0.777500 0.922471 0.125389 0.030 Uiso 1 1 calc R
C10 C 0.8622(2) 0.7635(2) 0.14400(8) 0.0223(5) Uani 1 1 d .
H10 H 0.798254 0.710673 0.145645 0.027 Uiso 1 1 calc R
C1 C 0.8354(2) 0.7415(2) 0.03609(8) 0.0228(6) Uani 1 1 d .
C2 C 0.9438(2) 0.6741(2) 0.04110(8) 0.0235(6) Uani 1 1 d .
H2 H 0.948272 0.592216 0.045238 0.028 Uiso 1 1 calc R
C3 C 1.0424(2) 0.7492(2) 0.03889(8) 0.0219(5) Uani 1 1 d .
C4 C 0.9949(2) 0.8638(3) 0.03282(9) 0.0266(6) Uani 1 1 d .
H4 H 1.040354 0.932460 0.030136 0.032 Uiso 1 1 calc R
C5 C 0.8694(2) 0.8596(2) 0.03141(9) 0.0260(6) Uani 1 1 d .
H5 H 0.817100 0.924497 0.027935 0.031 Uiso 1 1 calc R
C36 C 0.9534(2) 0.5338(2) 0.19540(8) 0.0213(5) Uani 1 1 d .
C37 C 0.8723(2) 0.4686(2) 0.16694(9) 0.0245(6) Uani 1 1 d .
C38 C 0.7898(2) 0.3954(2) 0.18300(10) 0.0301(6) Uani 1 1 d .
H38 H 0.737820 0.351112 0.163390 0.036 Uiso 1 1 calc R
C39 C 0.7807(2) 0.3847(3) 0.22638(10) 0.0316(7) Uani 1 1 d .
C40 C 0.8624(2) 0.4451(3) 0.25451(9) 0.0296(6) Uani 1 1 d .
H40 H 0.859078 0.437501 0.284558 0.035 Uiso 1 1 calc R
C41 C 0.9492(2) 0.5167(2) 0.23983(9) 0.0243(6) Uani 1 1 d .
C42 C 0.8751(3) 0.4729(3) 0.11899(9) 0.0315(7) Uani 1 1 d .
H42A H 0.801325 0.507950 0.105533 0.047 Uiso 1 1 calc GR
H42B H 0.882704 0.393621 0.107973 0.047 Uiso 1 1 calc GR
H42C H 0.943028 0.519768 0.112281 0.047 Uiso 1 1 calc GR
C43 C 0.6849(3) 0.3096(3) 0.24233(12) 0.0477(9) Uani 1 1 d .
H43A H 0.697088 0.228248 0.234405 0.072 Uiso 1 1 calc GR
H43B H 0.606781 0.335879 0.229272 0.072 Uiso 1 1 calc GR
H43C H 0.688586 0.316042 0.273645 0.072 Uiso 1 1 calc GR
C44 C 1.0360(3) 0.5757(3) 0.27332(9) 0.0314(7) Uani 1 1 d .
H44A H 1.013800 0.558384 0.302038 0.047 Uiso 1 1 calc GR
H44B H 1.033685 0.660135 0.268628 0.047 Uiso 1 1 calc GR
H44C H 1.116444 0.546770 0.270946 0.047 Uiso 1 1 calc GR
C27 C 1.1795(2) 0.6241(2) 0.19166(8) 0.0203(5) Uani 1 1 d .
C32 C 1.2451(2) 0.5281(2) 0.17874(8) 0.0219(5) Uani 1 1 d .
C31 C 1.3690(2) 0.5291(2) 0.18489(9) 0.0264(6) Uani 1 1 d .
H31 H 1.411536 0.464817 0.175062 0.032 Uiso 1 1 calc R
C30 C 1.4321(2) 0.6213(3) 0.20497(9) 0.0272(6) Uani 1 1 d .
C29 C 1.3680(2) 0.7126(3) 0.21985(9) 0.0261(6) Uani 1 1 d .
H29 H 1.409631 0.774873 0.234738 0.031 Uiso 1 1 calc R
C28 C 1.2441(2) 0.7160(2) 0.21365(8) 0.0214(5) Uani 1 1 d .
C35 C 1.1841(3) 0.4222(2) 0.15792(10) 0.0305(6) Uani 1 1 d .
H35A H 1.243919 0.363899 0.152466 0.046 Uiso 1 1 calc GR
H35B H 1.139020 0.444806 0.130693 0.046 Uiso 1 1 calc GR
H35C H 1.129873 0.389263 0.177083 0.046 Uiso 1 1 calc GR
C34 C 1.5663(3) 0.6203(3) 0.21129(11) 0.0381(7) Uani 1 1 d .
H34A H 1.593448 0.589466 0.239851 0.057 Uiso 1 1 calc GR
H34B H 1.596226 0.699886 0.208784 0.057 Uiso 1 1 calc GR
H34C H 1.596395 0.570975 0.189335 0.057 Uiso 1 1 calc GR
C33 C 1.1847(2) 0.8158(2) 0.23463(9) 0.0278(6) Uani 1 1 d .
H33A H 1.217724 0.889802 0.225841 0.042 Uiso 1 1 calc GR
H33B H 1.198882 0.808024 0.265925 0.042 Uiso 1 1 calc GR
H33C H 1.098984 0.814022 0.225697 0.042 Uiso 1 1 calc GR
C45 C 0.9934(3) 1.0613(3) 0.12911(10) 0.0343(7) Uani 1 1 d .
C48 C 0.9114(4) 1.1192(3) 0.09346(11) 0.0500(10) Uani 1 1 d .
H48A H 0.931521 1.202074 0.091931 0.075 Uiso 1 1 calc R
H48B H 0.921405 1.081786 0.065962 0.075 Uiso 1 1 calc R
H48C H 0.828723 1.111120 0.099566 0.075 Uiso 1 1 calc R
C46 C 0.9730(3) 1.1163(3) 0.17245(11) 0.0432(8) Uani 1 1 d .
H46A H 0.989563 1.200023 0.171672 0.065 Uiso 1 1 calc R
H46B H 0.890230 1.104135 0.177908 0.065 Uiso 1 1 calc R
H46C H 1.026143 1.079829 0.195412 0.065 Uiso 1 1 calc R
C47 C 1.1228(3) 1.0813(3) 0.12122(12) 0.0479(9) Uani 1 1 d .
H47A H 1.137628 1.165038 0.118943 0.072 Uiso 1 1 calc R
H47B H 1.175536 1.048892 0.145195 0.072 Uiso 1 1 calc R
H47C H 1.138281 1.042689 0.094475 0.072 Uiso 1 1 calc R
C11 C 0.6064(2) 0.7900(3) 0.06198(9) 0.0272(6) Uani 1 1 d .
C16 C 0.5869(3) 0.9006(3) 0.04497(9) 0.0301(6) Uani 1 1 d .
H16 H 0.612320 0.918670 0.017811 0.036 Uiso 1 1 calc R
C15 C 0.5309(3) 0.9849(3) 0.06698(9) 0.0346(7) Uani 1 1 d .
H15 H 0.520432 1.061252 0.055460 0.042 Uiso 1 1 calc R
C14 C 0.4900(3) 0.9577(3) 0.10601(10) 0.0374(7) Uani 1 1 d .
H14 H 0.452206 1.015867 0.121285 0.045 Uiso 1 1 calc R
C13 C 0.5039(3) 0.8471(3) 0.12269(10) 0.0382(8) Uani 1 1 d .
H13 H 0.473909 0.828259 0.149003 0.046 Uiso 1 1 calc R
C12 C 0.5625(3) 0.7625(3) 0.10071(10) 0.0338(7) Uani 1 1 d .
H12 H 0.572539 0.686111 0.112169 0.041 Uiso 1 1 calc R
C17 C 0.6248(2) 0.6906(3) -0.01936(9) 0.0293(6) Uani 1 1 d .
C22 C 0.6801(3) 0.7408(3) -0.05192(9) 0.0314(7) Uani 1 1 d .
H22 H 0.758345 0.770819 -0.045990 0.038 Uiso 1 1 calc R
C21 C 0.6220(3) 0.7479(3) -0.09353(10) 0.0366(7) Uani 1 1 d .
H21 H 0.660239 0.784508 -0.115517 0.044 Uiso 1 1 calc R
C20 C 0.5099(3) 0.7023(4) -0.10283(11) 0.0477(9) Uani 1 1 d .
H20 H 0.470946 0.706352 -0.131232 0.057 Uiso 1 1 calc R
C19 C 0.4545(3) 0.6509(4) -0.07082(11) 0.0553(11) Uani 1 1 d .
H19 H 0.377004 0.619253 -0.077054 0.066 Uiso 1 1 calc R
C18 C 0.5113(3) 0.6449(4) -0.02955(11) 0.0459(9) Uani 1 1 d .
H18 H 0.472104 0.608904 -0.007683 0.055 Uiso 1 1 calc R
C23 C 1.1709(2) 0.7126(3) 0.03708(9) 0.0264(6) Uani 1 1 d .
C26 C 1.1759(3) 0.6463(3) -0.00502(11) 0.0441(9) Uani 1 1 d .
H26A H 1.148152 0.696989 -0.029234 0.066 Uiso 1 1 calc R
H26B H 1.257892 0.622103 -0.007502 0.066 Uiso 1 1 calc R
H26C H 1.124765 0.577314 -0.005326 0.066 Uiso 1 1 calc R
C25 C 1.2517(3) 0.8188(3) 0.03732(13) 0.0487(9) Uani 1 1 d .
H25A H 1.223919 0.869940 0.013249 0.073 Uiso 1 1 calc R
H25B H 1.249918 0.861226 0.064401 0.073 Uiso 1 1 calc R
H25C H 1.333194 0.793587 0.034480 0.073 Uiso 1 1 calc R
C24 C 1.2138(3) 0.6337(4) 0.07424(12) 0.0559(11) Uani 1 1 d .
H24A H 1.296639 0.611669 0.072181 0.084 Uiso 1 1 calc R
H24B H 1.208230 0.674837 0.101366 0.084 Uiso 1 1 calc R
H24C H 1.164294 0.563493 0.073254 0.084 Uiso 1 1 calc R
Fe Fe 0.94327(3) 0.79655(3) 0.08913(2) 0.01999(10) Uani 1 1 d .
B B 1.0402(3) 0.6284(3) 0.17865(9) 0.0202(6) Uani 1 1 d .
P P 0.68943(6) 0.67491(7) 0.03688(2) 0.02727(17) Uani 1 1 d .

loop_
_atom_site_aniso_label
_atom_site_aniso_U_11
_atom_site_aniso_U_22
_atom_site_aniso_U_33
_atom_site_aniso_U_23
_atom_site_aniso_U_13
_atom_site_aniso_U_12
C6 0.0212(13) 0.0180(13) 0.0184(12) -0.0014(10) 0.0009(10) 0.0004(10)
C7 0.0217(13) 0.0218(13) 0.0222(13) -0.0005(10) -0.0025(10) -0.0037(11)
C8 0.0328(15) 0.0170(13) 0.0223(13) -0.0016(10) 0.0016(11) 0.0015(11)
C9 0.0271(14) 0.0239(14) 0.0241(13) -0.0019(11) 0.0028(11) 0.0061(11)
C10 0.0215(13) 0.0235(14) 0.0219(13) -0.0009(10) 0.0029(10) -0.0004(11)
C1 0.0181(12) 0.0285(14) 0.0214(13) -0.0017(11) -0.0001(10) -0.0019(11)
C2 0.0257(13) 0.0232(14) 0.0215(13) -0.0025(10) 0.0015(11) -0.0018(11)
C3 0.0205(13) 0.0266(13) 0.0184(12) 0.0014(11) 0.0009(10) -0.0005(11)
C4 0.0266(14) 0.0301(15) 0.0228(13) 0.0044(11) 0.0008(11) -0.0014(12)
C5 0.0278(14) 0.0250(14) 0.0243(14) 0.0038(11) -0.0009(11) 0.0007(11)
C36 0.0203(13) 0.0178(12) 0.0259(13) 0.0022(10) 0.0023(10) 0.0024(10)
C37 0.0219(13) 0.0185(13) 0.0322(15) 0.0025(11) -0.0011(11) 0.0017(11)
C38 0.0227(14) 0.0236(14) 0.0425(17) 0.0057(13) -0.0038(12) -0.0023(11)
C39 0.0203(13) 0.0288(15) 0.0461(18) 0.0118(14) 0.0053(13) 0.0018(12)
C40 0.0286(15) 0.0308(16) 0.0302(15) 0.0098(12) 0.0072(12) 0.0045(12)
C41 0.0246(13) 0.0214(13) 0.0272(14) 0.0025(11) 0.0035(11) 0.0050(11)
C42 0.0369(16) 0.0249(15) 0.0310(15) -0.0010(12) -0.0037(13) -0.0079(13)
C43 0.0325(17) 0.051(2) 0.059(2) 0.0201(18) 0.0056(16) -0.0093(16)
C44 0.0383(17) 0.0343(16) 0.0217(14) 0.0022(12) 0.0030(12) -0.0001(13)
C27 0.0223(13) 0.0186(12) 0.0197(12) 0.0015(10) 0.0003(10) -0.0011(10)
C32 0.0253(13) 0.0182(13) 0.0219(13) 0.0016(10) 0.0008(10) 0.0016(10)
C31 0.0268(14) 0.0220(14) 0.0308(15) 0.0047(11) 0.0041(11) 0.0072(11)
C30 0.0208(13) 0.0301(15) 0.0305(15) 0.0079(12) 0.0010(11) 0.0030(11)
C29 0.0240(13) 0.0269(14) 0.0260(14) 0.0030(12) -0.0028(11) -0.0020(12)
C28 0.0234(13) 0.0200(13) 0.0200(12) 0.0021(10) -0.0011(10) 0.0007(10)
C35 0.0349(16) 0.0209(14) 0.0352(16) -0.0063(12) 0.0018(13) 0.0028(12)
C34 0.0226(15) 0.0417(19) 0.0497(19) 0.0051(15) 0.0028(13) 0.0022(13)
C33 0.0289(14) 0.0243(14) 0.0292(14) -0.0062(12) -0.0011(12) 0.0000(12)
C45 0.0485(19) 0.0184(14) 0.0352(16) 0.0001(12) 0.0007(14) -0.0015(13)
C48 0.082(3) 0.0199(15) 0.045(2) 0.0045(14) -0.0055(19) 0.0068(17)
C46 0.064(2) 0.0228(15) 0.0421(19) -0.0076(14) 0.0027(17) -0.0024(15)
C47 0.062(2) 0.0264(17) 0.056(2) 0.0011(16) 0.0111(18) -0.0198(16)
C11 0.0177(12) 0.0399(16) 0.0229(13) -0.0041(12) -0.0019(10) 0.0025(12)
C16 0.0263(14) 0.0375(17) 0.0265(14) -0.0002(13) 0.0019(12) 0.0010(13)
C15 0.0346(16) 0.0389(18) 0.0289(15) -0.0058(13) -0.0028(13) 0.0036(14)
C14 0.0334(16) 0.048(2) 0.0296(16) -0.0107(14) -0.0011(13) 0.0083(15)
C13 0.0318(16) 0.060(2) 0.0230(15) 0.0010(14) 0.0032(12) 0.0027(15)
C12 0.0255(15) 0.0404(18) 0.0340(16) 0.0060(13) -0.0038(12) 0.0009(13)
C17 0.0215(13) 0.0365(17) 0.0291(14) -0.0076(13) -0.0003(11) 0.0001(12)
C22 0.0224(14) 0.0395(17) 0.0321(15) -0.0082(13) 0.0022(12) -0.0008(12)
C21 0.0329(16) 0.0450(19) 0.0324(16) -0.0095(14) 0.0063(13) 0.0024(14)
C20 0.0349(17) 0.075(3) 0.0322(17) -0.0172(18) -0.0012(14) -0.0021(18)
C19 0.0326(18) 0.092(3) 0.0389(19) -0.008(2) -0.0049(15) -0.027(2)
C18 0.0301(17) 0.069(3) 0.0387(18) -0.0086(17) 0.0048(14) -0.0175(17)
C23 0.0186(12) 0.0366(16) 0.0238(13) 0.0012(12) 0.0012(10) 0.0009(12)
C26 0.0296(16) 0.060(2) 0.0424(19) -0.0162(17) 0.0046(14) 0.0069(16)
C25 0.0241(16) 0.052(2) 0.069(2) -0.0079(19) 0.0032(16) -0.0076(15)
C24 0.0374(19) 0.085(3) 0.047(2) 0.030(2) 0.0107(16) 0.032(2)
Fe 0.01908(18) 0.02001(18) 0.02043(18) 0.00012(15) 0.00005(14) 0.00112(15)
B 0.0229(14) 0.0185(14) 0.0192(14) -0.0049(11) 0.0024(11) 0.0021(12)
P 0.0214(3) 0.0271(4) 0.0330(4) 0.0014(3) 0.0014(3) -0.0015(3)

loop_
_atom_type_symbol
_atom_type_description
_atom_type_scat_dispersion_real
_atom_type_scat_dispersion_imag
_atom_type_scat_source
C C 0.0033 0.0016 'International Tables Vol C Tables 4.2.6.8 and 6.1.1.4'
H H 0.0000 0.0000 'International Tables Vol C Tables 4.2.6.8 and 6.1.1.4'
B B 0.0013 0.0007 'International Tables Vol C Tables 4.2.6.8 and 6.1.1.4'
Fe Fe 0.3463 0.8444 'International Tables Vol C Tables 4.2.6.8 and 6.1.1.4'
P P 0.1023 0.0942 'International Tables Vol C Tables 4.2.6.8 and 6.1.1.4'

loop_
_geom_angle_atom_site_label_1
_geom_angle_atom_site_label_2
_geom_angle_atom_site_label_3
_geom_angle
C7 C6 Fe 66.80(14)
C7 C6 B 126.3(2)
C10 C6 C7 105.0(2)
C10 C6 Fe 67.79(14)
C10 C6 B 126.6(2)
B C6 Fe 141.84(18)
C6 C7 H7 125.0
C6 C7 Fe 72.71(14)
C8 C7 C6 110.1(2)
C8 C7 H7 125.0
C8 C7 Fe 70.74(15)
Fe C7 H7 123.2
C7 C8 C45 127.0(3)
C7 C8 Fe 68.75(15)
C9 C8 C7 106.6(2)
C9 C8 C45 125.8(3)
C9 C8 Fe 69.07(15)
C45 C8 Fe 133.8(2)
C8 C9 H9 125.5
C8 C9 Fe 70.51(15)
C10 C9 C8 108.9(2)
C10 C9 H9 125.5
C10 C9 Fe 70.51(15)
Fe C9 H9 125.0
C6 C10 H10 125.4
C6 C10 Fe 72.02(15)
C9 C10 C6 109.3(2)
C9 C10 H10 125.4
C9 C10 Fe 69.35(16)
Fe C10 H10 124.8
C2 C1 Fe 69.71(14)
C2 C1 P 122.3(2)
C5 C1 C2 106.6(2)
C5 C1 Fe 69.26(15)
C5 C1 P 131.1(2)
P C1 Fe 125.36(14)
C1 C2 H2 125.3
C1 C2 Fe 69.15(15)
C3 C2 C1 109.5(2)
C3 C2 H2 125.3
C3 C2 Fe 71.69(15)
Fe C2 H2 125.5
C2 C3 C4 106.2(2)
C2 C3 C23 126.5(3)
C2 C3 Fe 68.48(15)
C4 C3 C23 126.8(2)
C4 C3 Fe 68.68(16)
C23 C3 Fe 133.65(18)
C3 C4 H4 125.2
C3 C4 Fe 71.29(16)
C5 C4 C3 109.6(2)
C5 C4 H4 125.2
C5 C4 Fe 68.84(15)
Fe C4 H4 126.3
C1 C5 H5 125.9
C1 C5 Fe 70.09(15)
C4 C5 C1 108.1(2)
C4 C5 H5 125.9
C4 C5 Fe 70.83(15)
Fe C5 H5 124.7
C37 C36 B 122.2(2)
C41 C36 C37 117.2(2)
C41 C36 B 120.5(2)
C36 C37 C42 121.8(2)
C38 C37 C36 120.3(3)
C38 C37 C42 117.9(3)
C37 C38 H38 118.8
C39 C38 C37 122.3(3)
C39 C38 H38 118.8
C38 C39 C40 117.6(3)
C38 C39 C43 120.6(3)
C40 C39 C43 121.8(3)
C39 C40 H40 119.1
C39 C40 C41 121.9(3)
C41 C40 H40 119.1
C36 C41 C44 122.1(2)
C40 C41 C36 120.4(3)
C40 C41 C44 117.4(2)
C37 C42 H42A 109.5
C37 C42 H42B 109.5
C37 C42 H42C 109.5
H42A C42 H42B 109.5
H42A C42 H42C 109.5
H42B C42 H42C 109.5
C39 C43 H43A 109.5
C39 C43 H43B 109.5
C39 C43 H43C 109.5
H43A C43 H43B 109.5
H43A C43 H43C 109.5
H43B C43 H43C 109.5
C41 C44 H44A 109.5
C41 C44 H44B 109.5
C41 C44 H44C 109.5
H44A C44 H44B 109.5
H44A C44 H44C 109.5
H44B C44 H44C 109.5
C32 C27 C28 117.4(2)
C32 C27 B 119.3(2)
C28 C27 B 123.2(2)
C27 C32 C35 121.5(2)
C31 C32 C27 120.4(2)
C31 C32 C35 118.1(2)
C32 C31 H31 119.1
C30 C31 C32 121.9(3)
C30 C31 H31 119.1
C31 C30 C34 120.9(3)
C29 C30 C31 117.9(2)
C29 C30 C34 121.2(3)
C30 C29 H29 119.0
C30 C29 C28 122.0(3)
C28 C29 H29 119.0
C27 C28 C33 122.9(2)
C29 C28 C27 120.3(2)
C29 C28 C33 116.6(2)
C32 C35 H35A 109.5
C32 C35 H35B 109.5
C32 C35 H35C 109.5
H35A C35 H35B 109.5
H35A C35 H35C 109.5
H35B C35 H35C 109.5
C30 C34 H34A 109.5
C30 C34 H34B 109.5
C30 C34 H34C 109.5
H34A C34 H34B 109.5
H34A C34 H34C 109.5
H34B C34 H34C 109.5
C28 C33 H33A 109.5
C28 C33 H33B 109.5
C28 C33 H33C 109.5
H33A C33 H33B 109.5
H33A C33 H33C 109.5
H33B C33 H33C 109.5
C8 C45 C48 111.7(3)
C8 C45 C46 106.3(3)
C8 C45 C47 111.5(3)
C48 C45 C46 109.3(3)
C48 C45 C47 109.5(3)
C47 C45 C46 108.6(3)
C45 C48 H48A 109.5
C45 C48 H48B 109.5
C45 C48 H48C 109.5
H48A C48 H48B 109.5
H48A C48 H48C 109.5
H48B C48 H48C 109.5
C45 C46 H46A 109.5
C45 C46 H46B 109.5
C45 C46 H46C 109.5
H46A C46 H46B 109.5
H46A C46 H46C 109.5
H46B C46 H46C 109.5
C45 C47 H47A 109.5
C45 C47 H47B 109.5
C45 C47 H47C 109.5
H47A C47 H47B 109.5
H47A C47 H47C 109.5
H47B C47 H47C 109.5
C16 C11 C12 119.0(3)
C16 C11 P 124.0(2)
C12 C11 P 117.0(2)
C11 C16 H16 119.6
C15 C16 C11 120.8(3)
C15 C16 H16 119.6
C16 C15 H15 120.1
C16 C15 C14 119.7(3)
C14 C15 H15 120.1
C15 C14 H14 119.8
C13 C14 C15 120.4(3)
C13 C14 H14 119.8
C14 C13 H13 120.2
C14 C13 C12 119.6(3)
C12 C13 H13 120.2
C11 C12 C13 120.2(3)
C11 C12 H12 119.9
C13 C12 H12 119.9
C22 C17 C18 118.0(3)
C22 C17 P 125.7(2)
C18 C17 P 116.3(2)
C17 C22 H22 119.7
C17 C22 C21 120.6(3)
C21 C22 H22 119.7
C22 C21 H21 119.8
C20 C21 C22 120.4(3)
C20 C21 H21 119.8
C21 C20 H20 120.2
C19 C20 C21 119.6(3)
C19 C20 H20 120.2
C20 C19 H19 119.9
C20 C19 C18 120.2(3)
C18 C19 H19 119.9
C17 C18 H18 119.3
C19 C18 C17 121.3(3)
C19 C18 H18 119.3
C3 C23 C26 107.1(2)
C3 C23 C25 110.8(3)
C25 C23 C26 108.9(3)
C24 C23 C3 111.4(2)
C24 C23 C26 109.1(3)
C24 C23 C25 109.4(3)
C23 C26 H26A 109.5
C23 C26 H26B 109.5
C23 C26 H26C 109.5
H26A C26 H26B 109.5
H26A C26 H26C 109.5
H26B C26 H26C 109.5
C23 C25 H25A 109.5
C23 C25 H25B 109.5
C23 C25 H25C 109.5
H25A C25 H25B 109.5
H25A C25 H25C 109.5
H25B C25 H25C 109.5
C23 C24 H24A 109.5
C23 C24 H24B 109.5
C23 C24 H24C 109.5
H24A C24 H24B 109.5
H24A C24 H24C 109.5
H24B C24 H24C 109.5
C7 Fe C6 40.49(10)
C7 Fe C8 40.51(10)
C7 Fe C9 67.77(11)
C7 Fe C10 67.68(10)
C7 Fe C1 176.11(11)
C7 Fe C2 137.25(11)
C7 Fe C3 112.41(11)
C7 Fe C4 115.44(11)
C8 Fe C6 68.16(10)
C8 Fe C3 130.68(11)
C9 Fe C6 67.74(10)
C9 Fe C8 40.42(11)
C9 Fe C10 40.14(11)
C9 Fe C2 148.39(11)
C9 Fe C3 166.20(11)
C9 Fe C4 126.56(11)
C10 Fe C6 40.20(10)
C10 Fe C8 67.85(11)
C10 Fe C3 153.57(11)
C1 Fe C6 135.69(10)
C1 Fe C8 141.93(11)
C1 Fe C9 112.34(11)
C1 Fe C10 109.73(11)
C1 Fe C2 41.13(10)
C1 Fe C3 68.48(10)
C1 Fe C4 67.82(11)
C2 Fe C6 116.23(10)
C2 Fe C8 170.47(11)
C2 Fe C10 121.23(11)
C2 Fe C3 39.83(10)
C2 Fe C4 66.92(11)
C3 Fe C6 122.05(10)
C4 Fe C6 150.28(10)
C4 Fe C8 104.90(11)
C4 Fe C10 165.72(11)
C4 Fe C3 40.04(11)
C5 Fe C6 168.88(11)
C5 Fe C7 143.22(11)
C5 Fe C8 109.18(11)
C5 Fe C9 102.98(11)
C5 Fe C10 128.69(11)
C5 Fe C1 40.66(11)
C5 Fe C2 68.18(11)
C5 Fe C3 68.23(11)
C5 Fe C4 40.34(11)
C6 B C36 119.3(2)
C6 B C27 118.6(2)
C27 B C36 121.8(2)
C1 P C11 102.10(13)
C1 P C17 102.28(13)
C17 P C11 99.78(13)

loop_
_geom_bond_atom_site_label_1
_geom_bond_atom_site_label_2
_geom_bond_distance
C6 C7 1.446(4)
C6 C10 1.442(4)
C6 Fe 2.126(2)
C6 B 1.553(4)
C7 H7 0.9500
C7 C8 1.426(4)
C7 Fe 2.046(3)
C8 C9 1.426(4)
C8 C45 1.520(4)
C8 Fe 2.073(3)
C9 H9 0.9500
C9 C10 1.415(4)
C9 Fe 2.054(3)
C10 H10 0.9500
C10 Fe 2.069(3)
C1 C2 1.444(4)
C1 C5 1.421(4)
C1 Fe 2.051(3)
C1 P 1.823(3)
C2 H2 0.9500
C2 C3 1.418(4)
C2 Fe 2.059(3)
C3 C4 1.427(4)
C3 C23 1.520(4)
C3 Fe 2.101(3)
C4 H4 0.9500
C4 C5 1.416(4)
C4 Fe 2.067(3)
C5 H5 0.9500
C5 Fe 2.040(3)
C36 C37 1.421(4)
C36 C41 1.411(4)
C36 B 1.591(4)
C37 C38 1.391(4)
C37 C42 1.506(4)
C38 H38 0.9500
C38 C39 1.379(4)
C39 C40 1.392(4)
C39 C43 1.512(4)
C40 H40 0.9500
C40 C41 1.396(4)
C41 C44 1.516(4)
C42 H42A 0.9800
C42 H42B 0.9800
C42 H42C 0.9800
C43 H43A 0.9800
C43 H43B 0.9800
C43 H43C 0.9800
C44 H44A 0.9800
C44 H44B 0.9800
C44 H44C 0.9800
C27 C32 1.413(4)
C27 C28 1.418(4)
C27 B 1.585(4)
C32 C31 1.395(4)
C32 C35 1.510(4)
C31 H31 0.9500
C31 C30 1.389(4)
C30 C29 1.384(4)
C30 C34 1.510(4)
C29 H29 0.9500
C29 C28 1.395(4)
C28 C33 1.514(4)
C35 H35A 0.9800
C35 H35B 0.9800
C35 H35C 0.9800
C34 H34A 0.9800
C34 H34B 0.9800
C34 H34C 0.9800
C33 H33A 0.9800
C33 H33B 0.9800
C33 H33C 0.9800
C45 C48 1.525(4)
C45 C46 1.537(4)
C45 C47 1.529(5)
C48 H48A 0.9800
C48 H48B 0.9800
C48 H48C 0.9800
C46 H46A 0.9800
C46 H46B 0.9800
C46 H46C 0.9800
C47 H47A 0.9800
C47 H47B 0.9800
C47 H47C 0.9800
C11 C16 1.385(4)
C11 C12 1.396(4)
C11 P 1.846(3)
C16 H16 0.9500
C16 C15 1.381(4)
C15 H15 0.9500
C15 C14 1.389(4)
C14 H14 0.9500
C14 C13 1.375(5)
C13 H13 0.9500
C13 C12 1.398(5)
C12 H12 0.9500
C17 C22 1.379(4)
C17 C18 1.392(4)
C17 P 1.841(3)
C22 H22 0.9500
C22 C21 1.397(4)
C21 H21 0.9500
C21 C20 1.375(5)
C20 H20 0.9500
C20 C19 1.372(5)
C19 H19 0.9500
C19 C18 1.381(5)
C18 H18 0.9500
C23 C26 1.529(4)
C23 C25 1.524(4)
C23 C24 1.512(4)
C26 H26A 0.9800
C26 H26B 0.9800
C26 H26C 0.9800
C25 H25A 0.9800
C25 H25B 0.9800
C25 H25C 0.9800
C24 H24A 0.9800
C24 H24B 0.9800
C24 H24C 0.9800

loop_
_geom_torsion_atom_site_label_1
_geom_torsion_atom_site_label_2
_geom_torsion_atom_site_label_3
_geom_torsion_atom_site_label_4
_geom_torsion
C6 C7 C8 C9 -3.5(3)
C6 C7 C8 C45 168.0(3)
C6 C7 C8 Fe -62.44(18)
C7 C6 C10 C9 -3.0(3)
C7 C6 C10 Fe 56.61(17)
C7 C6 B C36 165.0(2)
C7 C6 B C27 -8.6(4)
C7 C8 C9 C10 1.5(3)
C7 C8 C9 Fe -58.76(18)
C7 C8 C45 C48 145.1(3)
C7 C8 C45 C46 -95.8(3)
C7 C8 C45 C47 22.3(4)
C8 C9 C10 C6 0.9(3)
C8 C9 C10 Fe -60.29(19)
C9 C8 C45 C48 -45.0(4)
C9 C8 C45 C46 74.0(4)
C9 C8 C45 C47 -167.8(3)
C10 C6 C7 C8 4.0(3)
C10 C6 C7 Fe -57.25(17)
C10 C6 B C36 3.8(4)
C10 C6 B C27 -169.7(2)
C1 C2 C3 C4 0.5(3)
C1 C2 C3 C23 -171.8(2)
C1 C2 C3 Fe 59.02(18)
C2 C1 C5 C4 0.9(3)
C2 C1 C5 Fe -60.01(18)
C2 C1 P C11 146.7(2)
C2 C1 P C17 -110.3(2)
C2 C3 C4 C5 0.1(3)
C2 C3 C4 Fe 58.44(18)
C2 C3 C23 C26 64.3(4)
C2 C3 C23 C25 -177.0(3)
C2 C3 C23 C24 -54.9(4)
C3 C4 C5 C1 -0.7(3)
C3 C4 C5 Fe 59.80(19)
C4 C3 C23 C26 -106.4(3)
C4 C3 C23 C25 12.3(4)
C4 C3 C23 C24 134.3(3)
C5 C1 C2 C3 -0.9(3)
C5 C1 C2 Fe 59.72(18)
C5 C1 P C11 -32.6(3)
C5 C1 P C17 70.3(3)
C36 C37 C38 C39 1.6(4)
C37 C36 C41 C40 -4.6(4)
C37 C36 C41 C44 176.3(2)
C37 C36 B C6 60.8(3)
C37 C36 B C27 -125.8(3)
C37 C38 C39 C40 -3.7(4)
C37 C38 C39 C43 176.3(3)
C38 C39 C40 C41 1.6(4)
C39 C40 C41 C36 2.7(4)
C39 C40 C41 C44 -178.3(3)
C41 C36 C37 C38 2.6(4)
C41 C36 C37 C42 -175.3(2)
C41 C36 B C6 -115.1(3)
C41 C36 B C27 58.2(3)
C42 C37 C38 C39 179.6(3)
C43 C39 C40 C41 -178.4(3)
C27 C32 C31 C30 2.2(4)
C32 C27 C28 C29 3.4(4)
C32 C27 C28 C33 -171.3(2)
C32 C27 B C6 -123.4(3)
C32 C27 B C36 63.3(3)
C32 C31 C30 C29 1.5(4)
C32 C31 C30 C34 179.9(3)
C31 C30 C29 C28 -2.6(4)
C30 C29 C28 C27 0.2(4)
C30 C29 C28 C33 175.2(3)
C28 C27 C32 C31 -4.5(4)
C28 C27 C32 C35 175.7(2)
C28 C27 B C6 52.6(4)
C28 C27 B C36 -120.7(3)
C35 C32 C31 C30 -178.0(3)
C34 C30 C29 C28 178.9(3)
C45 C8 C9 C10 -170.0(3)
C45 C8 C9 Fe 129.7(3)
C11 C16 C15 C14 -2.2(4)
C16 C11 C12 C13 -2.5(4)
C16 C11 P C1 60.4(3)
C16 C11 P C17 -44.5(3)
C16 C15 C14 C13 -0.6(5)
C15 C14 C13 C12 1.7(5)
C14 C13 C12 C11 -0.2(5)
C12 C11 C16 C15 3.7(4)
C12 C11 P C1 -118.8(2)
C12 C11 P C17 136.3(2)
C17 C22 C21 C20 -1.6(5)
C22 C17 C18 C19 -0.9(5)
C22 C17 P C1 0.4(3)
C22 C17 P C11 105.2(3)
C22 C21 C20 C19 0.8(6)
C21 C20 C19 C18 -0.1(6)
C20 C19 C18 C17 0.1(6)
C18 C17 C22 C21 1.6(5)
C18 C17 P C1 178.8(3)
C18 C17 P C11 -76.4(3)
C23 C3 C4 C5 172.4(2)
C23 C3 C4 Fe -129.3(3)
Fe C6 C7 C8 61.23(18)
Fe C6 C10 C9 -59.59(18)
Fe C6 B C36 -96.8(3)
Fe C6 B C27 89.7(3)
Fe C7 C8 C9 58.97(18)
Fe C7 C8 C45 -129.6(3)
Fe C8 C9 C10 60.29(19)
Fe C8 C45 C48 49.7(4)
Fe C8 C45 C46 168.7(2)
Fe C8 C45 C47 -73.1(4)
Fe C9 C10 C6 61.24(18)
Fe C1 C2 C3 -60.57(18)
Fe C1 C5 C4 60.93(19)
Fe C1 P C11 59.82(19)
Fe C1 P C17 162.79(17)
Fe C2 C3 C4 -58.57(18)
Fe C2 C3 C23 129.1(3)
Fe C3 C4 C5 -58.31(19)
Fe C3 C23 C26 158.7(2)
Fe C3 C23 C25 -82.6(3)
Fe C3 C23 C24 39.4(4)
Fe C4 C5 C1 -60.46(19)
B C6 C7 C8 -160.5(2)
B C6 C7 Fe 138.3(3)
B C6 C10 C9 161.4(2)
B C6 C10 Fe -139.0(3)
B C36 C37 C38 -173.5(2)
B C36 C37 C42 8.6(4)
B C36 C41 C40 171.5(2)
B C36 C41 C44 -7.5(4)
B C27 C32 C31 171.7(2)
B C27 C32 C35 -8.1(4)
B C27 C28 C29 -172.7(2)
B C27 C28 C33 12.6(4)
P C1 C2 C3 179.68(19)
P C1 C2 Fe -119.7(2)
P C1 C5 C4 -179.7(2)
P C1 C5 Fe 119.4(2)
P C11 C16 C15 -175.5(2)
P C11 C12 C13 176.8(2)
P C17 C22 C21 -180.0(2)
P C17 C18 C19 -179.5(3)
